data_4316504
loop_
_publ_author_name
'Alberto Hern\'an-G\'omez'
'Avelino Mart\'in'
'Miguel Mena'
'Cristina Santamar\'ia'

_publ_contact_author_address
;
Departmento de Quimica Inorganica
Universidad de Alcala
Alcala de Henares
Madrid, SP
;
_publ_contact_author_email avelino.martin@uah.es
_publ_contact_author_fax '34 918854683'
_publ_contact_author_name 'Martin, Avelino'
_publ_contact_author_phone '34 918854684'
_publ_section_title
;
 Incorporation of Boron, Aluminum, and Gallium Derivatives into
 [{Ti(\h5-C5Me5)(\m-O)}3(\m3-CR)] (R = H, Me)
;
_journal_name_full 'Inorganic Chemistry'
_journal_page_first 8401
_journal_page_last 8410
_journal_paper_doi 10.1021/ic100912p
_journal_volume 49
_journal_year 2010
_chemical_compound_source 'synthesis as described'
_chemical_formula_moiety 'C39 H68 Al3 O3 Ti3'
_chemical_formula_sum 'C39 H68 Al3 O3 Ti3'
_chemical_formula_weight 809.57
_chemical_name_systematic
;
 ?
;
_space_group_IT_number 2
_symmetry_cell_setting triclinic
_symmetry_Int_Tables_number 2
_symmetry_space_group_name_Hall '-P 1'
_symmetry_space_group_name_H-M 'P -1'
_atom_sites_solution_hydrogens geom
_atom_sites_solution_primary direct
_atom_sites_solution_secondary difmap
_audit_conform_dict_location ftp://ftp.iucr.org/pub/cif_core.dic
_audit_conform_dict_name cif_core.dic
_audit_conform_dict_version 2.4
_audit_creation_date 2009-10-06
_audit_creation_method 'WinGX routine CIF_UPDATE'
_cell_angle_alpha 89.704(12)
_cell_angle_beta 81.964(10)
_cell_angle_gamma 64.720(10)
_cell_formula_units_Z 2
_cell_length_a 11.5566(8)
_cell_length_b 11.5693(19)
_cell_length_c 18.508(3)
_cell_measurement_reflns_used 342
_cell_measurement_temperature 200(2)
_cell_measurement_theta_max 22
_cell_measurement_theta_min 3
_cell_measurement_wavelength 0.71073
_cell_volume 2211.5(6)
_computing_cell_refinement 'Dirax/lsq (Duisenberg & Schreurs, 1989-2000)'
_computing_data_collection 'Collect (Bruker AXS BV, 1997-2004)'
_computing_data_reduction 'EvalCCD (Duisenberg & Schreurs 1990-2000)'
_computing_molecular_graphics 'Ortep-3 for Windows (Farrugia, 1997)'
_computing_publication_material 'WinGX publication routines (Farrugia, 1999)'
_computing_structure_refinement 'SHELXL-97 (Sheldrick, 2008)'
_computing_structure_solution 'SHELXS-86 (Sheldrick, 1986)'
_diffrn_ambient_temperature 200(2)
_diffrn_detector 'CCD plate'
_diffrn_detector_area_resol_mean 9
_diffrn_measured_fraction_theta_full 0.987
_diffrn_measured_fraction_theta_max 0.987
_diffrn_measurement_device '95mm CCD camera on \k-goniostat'
_diffrn_measurement_device_type KappaCCD
_diffrn_measurement_method 'CCD rotation images, thick slices'
_diffrn_orient_matrix_type X=UH
_diffrn_orient_matrix_UB_11 0.01
_diffrn_orient_matrix_UB_12 0
_diffrn_orient_matrix_UB_13 0
_diffrn_orient_matrix_UB_21 0
_diffrn_orient_matrix_UB_22 0.01
_diffrn_orient_matrix_UB_23 0
_diffrn_orient_matrix_UB_31 0
_diffrn_orient_matrix_UB_32 0
_diffrn_orient_matrix_UB_33 0.01
_diffrn_radiation_monochromator graphite
_diffrn_radiation_probe x-ray
_diffrn_radiation_type MoK\a
_diffrn_radiation_wavelength 0.71073
_diffrn_reflns_av_R_equivalents 0.0678
_diffrn_reflns_av_unetI/netI 0.1001
_diffrn_reflns_limit_h_max 15
_diffrn_reflns_limit_h_min -14
_diffrn_reflns_limit_k_max 14
_diffrn_reflns_limit_k_min -15
_diffrn_reflns_limit_l_max 24
_diffrn_reflns_limit_l_min -24
_diffrn_reflns_number 46695
_diffrn_reflns_reduction_process
;
 Scaled and merged with SORTAV
 R.H. Blessing, (1987) Cryst. Rev. 1, 3-58
 R.H. Blessing, (1989) J. Appl. Cryst. 22, 396-397
;
_diffrn_reflns_theta_full 27.5
_diffrn_reflns_theta_max 27.5
_diffrn_reflns_theta_min 3.05
_diffrn_source 'Enraf Nonius FR590'
_exptl_absorpt_coefficient_mu 0.62
_exptl_absorpt_correction_T_max 0.923
_exptl_absorpt_correction_T_min 0.818
_exptl_absorpt_correction_type multi-scan
_exptl_absorpt_process_details
;
 R.H. Blessing, Acta Cryst. (1995), A51, 33-38
;
_exptl_crystal_colour brown
_exptl_crystal_density_diffrn 1.216
_exptl_crystal_density_method 'not measured'
_exptl_crystal_description prism
_exptl_crystal_F_000 862
_exptl_crystal_size_max 0.46
_exptl_crystal_size_mid 0.23
_exptl_crystal_size_min 0.17
_refine_diff_density_max 0.538
_refine_diff_density_min -0.521
_refine_diff_density_rms 0.126
_refine_ls_extinction_coef 0.082(4)
_refine_ls_extinction_expression Fc^*^=kFc[1+0.001xFc^2^\l^3^/sin(2\q)]^-1/4^
_refine_ls_extinction_method SHELXL
_refine_ls_goodness_of_fit_ref 1.042
_refine_ls_hydrogen_treatment mixed
_refine_ls_matrix_type full
_refine_ls_number_parameters 486
_refine_ls_number_reflns 10012
_refine_ls_number_restraints 0
_refine_ls_restrained_S_all 1.042
_refine_ls_R_factor_all 0.1187
_refine_ls_R_factor_gt 0.0665
_refine_ls_shift/su_max 0
_refine_ls_shift/su_mean 0
_refine_ls_structure_factor_coef Fsqd
_refine_ls_weighting_details 'calc w=1/[\s^2^(Fo^2^)+(0.1023P)^2^+0.0000P] where P=(Fo^2^+2Fc^2^)/3'
_refine_ls_weighting_scheme calc
_refine_ls_wR_factor_gt 0.1608
_refine_ls_wR_factor_ref 0.1896
_reflns_number_gt 6254
_reflns_number_total 10012
_reflns_threshold_expression >2\s(I)
_cod_data_source_file ic100912p_si_001_3.cif
_cod_data_source_block 10
_cod_original_cell_volume 2211.5(5)
_cod_database_code 4316504

loop_
_space_group_symop_operation_xyz
'x, y, z'
'-x, -y, -z'

loop_
_atom_site_label
_atom_site_type_symbol
_atom_site_fract_x
_atom_site_fract_y
_atom_site_fract_z
_atom_site_U_iso_or_equiv
_atom_site_adp_type
_atom_site_occupancy
_atom_site_symmetry_multiplicity
_atom_site_calc_flag
_atom_site_refinement_flags
_atom_site_disorder_assembly
_atom_site_disorder_group
C1 C 0.0523(4) 0.7972(4) 0.2438(2) 0.0325(9) Uani 1 1 d . . .
C2 C 0.0813(4) 0.8443(4) 0.1772(2) 0.0395(10) Uani 1 1 d . . .
C3 C 0.3533(4) 0.6535(4) 0.1261(2) 0.0261(8) Uani 1 1 d . . .
C11 C 0.1819(4) 0.5666(4) 0.0267(2) 0.0333(9) Uani 1 1 d . . .
C12 C 0.1173(4) 0.5061(4) 0.0722(2) 0.0378(10) Uani 1 1 d . . .
C13 C -0.0051(4) 0.6022(5) 0.1044(2) 0.0407(11) Uani 1 1 d . . .
C14 C -0.0186(4) 0.7234(4) 0.0781(2) 0.0383(10) Uani 1 1 d . . .
C15 C 0.0979(4) 0.7018(4) 0.0306(2) 0.0371(9) Uani 1 1 d . . .
C16 C 0.3088(5) 0.5053(6) -0.0250(3) 0.0532(13) Uani 1 1 d . . .
H16A H 0.3491 0.4128 -0.0193 0.08 Uiso 1 1 calc R . .
H16B H 0.3668 0.5421 -0.0136 0.08 Uiso 1 1 calc R . .
H16C H 0.2924 0.5214 -0.0755 0.08 Uiso 1 1 calc R . .
C17 C 0.1597(6) 0.3650(5) 0.0789(3) 0.0593(14) Uani 1 1 d . . .
H17A H 0.1105 0.3359 0.0506 0.089 Uiso 1 1 calc R . .
H17B H 0.1441 0.3479 0.1304 0.089 Uiso 1 1 calc R . .
H17C H 0.2523 0.319 0.0601 0.089 Uiso 1 1 calc R . .
C18 C -0.1094(6) 0.5767(7) 0.1530(3) 0.0667(17) Uani 1 1 d . . .
H18A H -0.1804 0.6583 0.1731 0.1 Uiso 1 1 calc R . .
H18B H -0.0719 0.5251 0.1932 0.1 Uiso 1 1 calc R . .
H18C H -0.1425 0.5304 0.1239 0.1 Uiso 1 1 calc R . .
C19 C -0.1403(5) 0.8484(5) 0.0932(3) 0.0573(14) Uani 1 1 d . . .
H19A H -0.2023 0.8496 0.0617 0.086 Uiso 1 1 calc R . .
H19B H -0.1181 0.9203 0.0831 0.086 Uiso 1 1 calc R . .
H19C H -0.1791 0.856 0.1445 0.086 Uiso 1 1 calc R . .
C20 C 0.1257(5) 0.7992(6) -0.0133(3) 0.0561(13) Uani 1 1 d . . .
H20A H 0.1085 0.794 -0.0633 0.084 Uiso 1 1 calc R . .
H20B H 0.2167 0.7819 -0.0146 0.084 Uiso 1 1 calc R . .
H20C H 0.0701 0.8851 0.0093 0.084 Uiso 1 1 calc R . .
C21 C -0.0689(4) 0.6860(4) 0.3735(2) 0.0363(9) Uani 1 1 d . . .
C22 C -0.0244(4) 0.7648(4) 0.4097(2) 0.0347(9) Uani 1 1 d . . .
C23 C 0.0888(4) 0.6835(4) 0.4390(2) 0.0335(9) Uani 1 1 d . . .
C24 C 0.1149(4) 0.5536(4) 0.4215(2) 0.0346(9) Uani 1 1 d . . .
C25 C 0.0162(4) 0.5555(4) 0.3808(2) 0.0396(10) Uani 1 1 d . . .
C26 C -0.1969(4) 0.7346(5) 0.3444(3) 0.0547(13) Uani 1 1 d . . .
H26A H -0.1936 0.6709 0.3085 0.082 Uiso 1 1 calc R . .
H26B H -0.2129 0.8151 0.3211 0.082 Uiso 1 1 calc R . .
H26C H -0.267 0.7492 0.3849 0.082 Uiso 1 1 calc R . .
C27 C -0.0980(5) 0.9092(5) 0.4234(3) 0.0489(11) Uani 1 1 d . . .
H27A H -0.1827 0.9303 0.4527 0.073 Uiso 1 1 calc R . .
H27B H -0.1101 0.9492 0.3765 0.073 Uiso 1 1 calc R . .
H27C H -0.0486 0.9412 0.4498 0.073 Uiso 1 1 calc R . .
C28 C 0.1630(5) 0.7254(5) 0.4856(2) 0.0466(11) Uani 1 1 d . . .
H28A H 0.2049 0.6577 0.518 0.07 Uiso 1 1 calc R . .
H28B H 0.1032 0.8038 0.515 0.07 Uiso 1 1 calc R . .
H28C H 0.2291 0.7421 0.454 0.07 Uiso 1 1 calc R . .
C29 C 0.2155(5) 0.4353(5) 0.4492(3) 0.0517(12) Uani 1 1 d . . .
H29A H 0.2959 0.445 0.4482 0.078 Uiso 1 1 calc R . .
H29B H 0.2321 0.3602 0.4179 0.078 Uiso 1 1 calc R . .
H29C H 0.1835 0.4242 0.4994 0.078 Uiso 1 1 calc R . .
C30 C 0.0003(5) 0.4395(5) 0.3554(3) 0.0550(13) Uani 1 1 d . . .
H30A H -0.0913 0.4566 0.3655 0.082 Uiso 1 1 calc R . .
H30B H 0.0512 0.3652 0.3815 0.082 Uiso 1 1 calc R . .
H30C H 0.0307 0.4217 0.3027 0.082 Uiso 1 1 calc R . .
C31 C 0.1690(4) 1.0301(4) 0.2311(3) 0.0408(11) Uani 1 1 d . . .
C32 C 0.2305(5) 0.9832(4) 0.2924(2) 0.0415(11) Uani 1 1 d . . .
C33 C 0.3648(5) 0.9074(4) 0.2670(3) 0.0487(13) Uani 1 1 d . . .
C34 C 0.3839(4) 0.9070(4) 0.1895(3) 0.0442(12) Uani 1 1 d . . .
C35 C 0.2626(5) 0.9822(4) 0.1673(3) 0.0410(10) Uani 1 1 d . . .
C36 C 0.0296(5) 1.1267(5) 0.2325(5) 0.081(2) Uani 1 1 d . . .
H36A H -0.0266 1.1051 0.2692 0.122 Uiso 1 1 calc R . .
H36B H 0.0043 1.1249 0.1843 0.122 Uiso 1 1 calc R . .
H36C H 0.021 1.2126 0.2448 0.122 Uiso 1 1 calc R . .
C37 C 0.1684(9) 1.0207(7) 0.3717(3) 0.095(3) Uani 1 1 d . . .
H37A H 0.1977 1.0799 0.392 0.142 Uiso 1 1 calc R . .
H37B H 0.1935 0.9439 0.3997 0.142 Uiso 1 1 calc R . .
H37C H 0.074 1.0625 0.3747 0.142 Uiso 1 1 calc R . .
C38 C 0.4696(8) 0.8540(6) 0.3141(5) 0.103(3) Uani 1 1 d . . .
H38A H 0.545 0.7827 0.287 0.155 Uiso 1 1 calc R . .
H38B H 0.4376 0.8234 0.3584 0.155 Uiso 1 1 calc R . .
H38C H 0.4944 0.9211 0.3276 0.155 Uiso 1 1 calc R . .
C39 C 0.5116(6) 0.8529(6) 0.1389(5) 0.099(3) Uani 1 1 d . . .
H39A H 0.5241 0.9226 0.1141 0.148 Uiso 1 1 calc R . .
H39B H 0.5115 0.7917 0.1025 0.148 Uiso 1 1 calc R . .
H39C H 0.582 0.8093 0.1673 0.148 Uiso 1 1 calc R . .
C40 C 0.2409(8) 1.0126(6) 0.0891(3) 0.081(2) Uani 1 1 d . . .
H40A H 0.251 1.0908 0.0775 0.122 Uiso 1 1 calc R . .
H40B H 0.1533 1.0252 0.0835 0.122 Uiso 1 1 calc R . .
H40C H 0.3044 0.9413 0.0558 0.122 Uiso 1 1 calc R . .
C51 C 0.4701(5) 0.3104(5) 0.1266(3) 0.0476(11) Uani 1 1 d . . .
H51A H 0.4218 0.3566 0.088 0.071 Uiso 1 1 calc R . .
H51B H 0.4958 0.2185 0.1185 0.071 Uiso 1 1 calc R . .
H51C H 0.5476 0.3254 0.1256 0.071 Uiso 1 1 calc R . .
C52 C 0.3493(6) 0.2098(5) 0.2671(4) 0.0497(12) Uani 1 1 d . . .
C61 C 0.6131(4) 0.5246(5) 0.2336(3) 0.0443(11) Uani 1 1 d . . .
H61A H 0.6892 0.5084 0.2569 0.066 Uiso 1 1 calc R . .
H61B H 0.5893 0.6042 0.2082 0.066 Uiso 1 1 calc R . .
H61C H 0.6331 0.4533 0.1983 0.066 Uiso 1 1 calc R . .
C62 C 0.5147(5) 0.5404(5) 0.4077(3) 0.0516(12) Uani 1 1 d . . .
H62A H 0.4413 0.5511 0.445 0.077 Uiso 1 1 calc R . .
H62B H 0.5386 0.6111 0.4137 0.077 Uiso 1 1 calc R . .
H62C H 0.5886 0.4589 0.4128 0.077 Uiso 1 1 calc R . .
C71 C 0.6763(6) 0.1246(6) 0.2538(4) 0.0808(19) Uani 1 1 d . . .
H71A H 0.6879 0.1708 0.2109 0.121 Uiso 1 1 calc R . .
H71B H 0.675 0.0445 0.238 0.121 Uiso 1 1 calc R . .
H71C H 0.748 0.1054 0.2816 0.121 Uiso 1 1 calc R . .
C72 C 0.5070(6) 0.1819(6) 0.4180(3) 0.0749(18) Uani 1 1 d . . .
H72A H 0.5174 0.2443 0.4489 0.112 Uiso 1 1 calc R . .
H72B H 0.5778 0.0969 0.4205 0.112 Uiso 1 1 calc R . .
H72C H 0.424 0.1794 0.4352 0.112 Uiso 1 1 calc R . .
Al1 Al 0.35924(11) 0.37241(11) 0.22288(7) 0.0302(3) Uani 1 1 d . . .
Al2 Al 0.46560(11) 0.54039(11) 0.30953(6) 0.0279(3) Uani 1 1 d . . .
Al3 Al 0.51089(14) 0.23197(13) 0.31644(9) 0.0459(4) Uani 1 1 d . . .
O1 O 0.4416(3) 0.3973(2) 0.29330(15) 0.0333(6) Uani 1 1 d . . .
O12 O 0.2092(2) 0.5115(2) 0.22672(14) 0.0263(5) Uani 1 1 d . . .
O23 O 0.3051(2) 0.6667(2) 0.29956(14) 0.0267(6) Uani 1 1 d . . .
Ti1 Ti 0.15382(6) 0.64815(6) 0.15126(4) 0.02533(19) Uani 1 1 d . . .
Ti2 Ti 0.14470(6) 0.64648(6) 0.30688(4) 0.0252(2) Uani 1 1 d . . .
Ti3 Ti 0.24720(6) 0.80007(6) 0.22493(4) 0.0261(2) Uani 1 1 d . . .
H1 H -0.031(5) 0.839(5) 0.269(3) 0.049(14) Uiso 1 1 d . . .
H2 H 0.003(5) 0.933(5) 0.157(3) 0.056(14) Uiso 1 1 d . . .
H3A H 0.382(5) 0.569(5) 0.121(3) 0.048(14) Uiso 1 1 d . . .
H3B H 0.352(4) 0.705(4) 0.078(3) 0.044(12) Uiso 1 1 d . . .
H3C H 0.421(5) 0.656(5) 0.148(3) 0.065(16) Uiso 1 1 d . . .
H52A H 0.271(7) 0.223(6) 0.242(4) 0.08(2) Uiso 1 1 d . . .
H52B H 0.397(8) 0.131(8) 0.233(5) 0.12(3) Uiso 1 1 d . . .
H52C H 0.311(6) 0.205(6) 0.312(4) 0.08(2) Uiso 1 1 d . . .

loop_
_atom_site_aniso_label
_atom_site_aniso_U_11
_atom_site_aniso_U_22
_atom_site_aniso_U_33
_atom_site_aniso_U_23
_atom_site_aniso_U_13
_atom_site_aniso_U_12
C1 0.032(2) 0.029(2) 0.034(2) 0.0031(17) -0.0070(18) -0.0109(17)
C2 0.044(2) 0.042(2) 0.036(2) 0.0060(19) -0.0130(19) -0.019(2)
C3 0.030(2) 0.030(2) 0.025(2) 0.0023(16) -0.0056(15) -0.0188(17)
C11 0.032(2) 0.044(2) 0.024(2) -0.0018(17) -0.0066(16) -0.0161(18)
C12 0.046(2) 0.041(2) 0.034(2) -0.0031(18) -0.0140(19) -0.023(2)
C13 0.034(2) 0.065(3) 0.035(2) -0.005(2) -0.0088(18) -0.032(2)
C14 0.032(2) 0.051(3) 0.031(2) 0.0000(19) -0.0133(17) -0.0142(19)
C15 0.040(2) 0.049(3) 0.026(2) 0.0079(18) -0.0122(17) -0.020(2)
C16 0.047(3) 0.079(4) 0.028(2) -0.011(2) -0.001(2) -0.023(3)
C17 0.083(4) 0.047(3) 0.063(4) -0.001(3) -0.026(3) -0.038(3)
C18 0.065(3) 0.112(5) 0.047(3) -0.004(3) 0.002(3) -0.064(4)
C19 0.036(2) 0.067(3) 0.054(3) -0.007(3) -0.020(2) -0.005(2)
C20 0.070(3) 0.072(4) 0.042(3) 0.024(3) -0.026(3) -0.040(3)
C21 0.030(2) 0.045(2) 0.028(2) 0.0032(18) 0.0044(16) -0.0139(19)
C22 0.036(2) 0.035(2) 0.026(2) -0.0015(17) 0.0040(17) -0.0117(18)
C23 0.034(2) 0.041(2) 0.023(2) 0.0040(17) 0.0014(16) -0.0146(18)
C24 0.030(2) 0.038(2) 0.027(2) 0.0068(17) 0.0035(16) -0.0091(17)
C25 0.044(2) 0.041(2) 0.037(2) 0.0012(19) 0.0071(19) -0.025(2)
C26 0.037(2) 0.068(3) 0.054(3) -0.002(3) -0.004(2) -0.019(2)
C27 0.052(3) 0.043(3) 0.037(3) -0.004(2) 0.002(2) -0.009(2)
C28 0.055(3) 0.057(3) 0.031(2) 0.001(2) -0.010(2) -0.026(2)
C29 0.052(3) 0.045(3) 0.044(3) 0.016(2) 0.000(2) -0.010(2)
C30 0.065(3) 0.048(3) 0.061(3) -0.001(2) 0.008(3) -0.039(3)
C31 0.040(2) 0.025(2) 0.063(3) -0.001(2) -0.009(2) -0.0181(18)
C32 0.067(3) 0.036(2) 0.038(2) 0.0007(19) -0.005(2) -0.038(2)
C33 0.055(3) 0.032(2) 0.076(4) 0.016(2) -0.036(3) -0.027(2)
C34 0.038(2) 0.028(2) 0.071(3) -0.002(2) 0.006(2) -0.0229(19)
C35 0.059(3) 0.032(2) 0.043(3) 0.0089(19) -0.010(2) -0.029(2)
C36 0.045(3) 0.033(3) 0.157(7) -0.017(3) -0.021(4) -0.006(2)
C37 0.182(8) 0.083(5) 0.050(4) -0.020(3) 0.025(4) -0.099(6)
C38 0.135(6) 0.063(4) 0.161(8) 0.042(4) -0.117(6) -0.060(4)
C39 0.060(4) 0.049(4) 0.178(8) -0.011(4) 0.046(4) -0.034(3)
C40 0.155(7) 0.064(4) 0.060(4) 0.030(3) -0.033(4) -0.076(5)
C51 0.049(3) 0.041(3) 0.043(3) -0.008(2) -0.003(2) -0.011(2)
C52 0.057(3) 0.036(3) 0.059(4) 0.003(2) -0.007(3) -0.024(2)
C61 0.033(2) 0.056(3) 0.042(3) 0.009(2) -0.0023(19) -0.019(2)
C62 0.050(3) 0.063(3) 0.043(3) 0.009(2) -0.021(2) -0.021(3)
C71 0.058(3) 0.054(4) 0.097(5) 0.010(3) -0.009(3) 0.007(3)
C72 0.076(4) 0.053(3) 0.066(4) 0.021(3) -0.009(3) 0.000(3)
Al1 0.0315(6) 0.0229(6) 0.0346(7) 0.0004(5) -0.0029(5) -0.0109(5)
Al2 0.0282(6) 0.0286(6) 0.0282(6) 0.0051(5) -0.0062(5) -0.0129(5)
Al3 0.0457(8) 0.0293(7) 0.0543(9) 0.0085(6) -0.0087(7) -0.0079(6)
O1 0.0336(14) 0.0256(14) 0.0396(17) 0.0049(12) -0.0084(12) -0.0107(12)
O12 0.0268(13) 0.0224(13) 0.0293(14) 0.0017(10) -0.0027(10) -0.0107(11)
O23 0.0315(13) 0.0249(13) 0.0256(14) 0.0017(10) -0.0075(11) -0.0131(11)
Ti1 0.0262(4) 0.0295(4) 0.0227(4) 0.0010(3) -0.0043(3) -0.0141(3)
Ti2 0.0277(4) 0.0263(4) 0.0223(4) 0.0016(3) -0.0022(3) -0.0129(3)
Ti3 0.0299(4) 0.0240(4) 0.0275(4) 0.0029(3) -0.0055(3) -0.0141(3)

loop_
_atom_type_symbol
_atom_type_description
_atom_type_scat_dispersion_real
_atom_type_scat_dispersion_imag
_atom_type_scat_source
C C 0.0033 0.0016 'International Tables Vol C Tables 4.2.6.8 and 6.1.1.4'
H H 0 0 'International Tables Vol C Tables 4.2.6.8 and 6.1.1.4'
Al Al 0.0645 0.0514 'International Tables Vol C Tables 4.2.6.8 and 6.1.1.4'
O O 0.0106 0.006 'International Tables Vol C Tables 4.2.6.8 and 6.1.1.4'
Ti Ti 0.2776 0.4457 'International Tables Vol C Tables 4.2.6.8 and 6.1.1.4'

loop_
_exptl_crystal_face_index_h
_exptl_crystal_face_index_k
_exptl_crystal_face_index_l
_exptl_crystal_face_perp_dist
1 -6 1 0.163
0 9 -1 0.11
4 2 1 0.187
-6 -2 -1 0.182
0 0 1 0.058
0 0 -1 0.083

loop_
_geom_angle_atom_site_label_1
_geom_angle_atom_site_label_2
_geom_angle_atom_site_label_3
_geom_angle
_geom_angle_site_symmetry_1
_geom_angle_site_symmetry_3
_geom_angle_publ_flag
C2 C1 Ti2 137.8(3) . . ?
C2 C1 Ti1 65.2(2) . . ?
Ti2 C1 Ti1 83.30(15) . . ?
C2 C1 Ti3 65.1(2) . . ?
Ti2 C1 Ti3 82.65(14) . . ?
Ti1 C1 Ti3 79.14(14) . . ?
C1 C2 Ti3 77.4(2) . . ?
C1 C2 Ti1 77.2(3) . . ?
Ti3 C2 Ti1 86.47(17) . . ?
Ti3 C3 Ti1 76.27(12) . . ?
C12 C11 C15 108.0(4) . . ?
C12 C11 C16 128.6(4) . . ?
C15 C11 C16 123.0(4) . . ?
C12 C11 Ti1 72.5(2) . . ?
C15 C11 Ti1 72.5(2) . . ?
C16 C11 Ti1 126.0(3) . . ?
C11 C12 C13 107.9(4) . . ?
C11 C12 C17 127.3(4) . . ?
C13 C12 C17 124.4(4) . . ?
C11 C12 Ti1 73.3(2) . . ?
C13 C12 Ti1 71.8(2) . . ?
C17 C12 Ti1 126.4(3) . . ?
C12 C13 C14 108.7(4) . . ?
C12 C13 C18 124.8(5) . . ?
C14 C13 C18 126.2(5) . . ?
C12 C13 Ti1 73.8(2) . . ?
C14 C13 Ti1 73.7(2) . . ?
C18 C13 Ti1 123.4(3) . . ?
C15 C14 C13 107.5(4) . . ?
C15 C14 C19 126.9(4) . . ?
C13 C14 C19 125.4(4) . . ?
C15 C14 Ti1 72.9(2) . . ?
C13 C14 Ti1 71.5(2) . . ?
C19 C14 Ti1 125.1(3) . . ?
C14 C15 C11 107.9(4) . . ?
C14 C15 C20 126.8(4) . . ?
C11 C15 C20 125.2(4) . . ?
C14 C15 Ti1 72.7(2) . . ?
C11 C15 Ti1 72.8(2) . . ?
C20 C15 Ti1 124.2(3) . . ?
C25 C21 C22 108.1(4) . . ?
C25 C21 C26 126.4(4) . . ?
C22 C21 C26 124.8(4) . . ?
C25 C21 Ti2 72.4(2) . . ?
C22 C21 Ti2 73.1(2) . . ?
C26 C21 Ti2 128.1(3) . . ?
C23 C22 C21 108.3(4) . . ?
C23 C22 C27 126.4(4) . . ?
C21 C22 C27 124.7(4) . . ?
C23 C22 Ti2 72.2(2) . . ?
C21 C22 Ti2 73.0(2) . . ?
C27 C22 Ti2 127.4(3) . . ?
C22 C23 C24 108.1(3) . . ?
C22 C23 C28 126.5(4) . . ?
C24 C23 C28 125.3(4) . . ?
C22 C23 Ti2 73.9(2) . . ?
C24 C23 Ti2 72.5(2) . . ?
C28 C23 Ti2 123.2(3) . . ?
C23 C24 C25 107.7(4) . . ?
C23 C24 C29 126.5(4) . . ?
C25 C24 C29 125.3(4) . . ?
C23 C24 Ti2 73.3(2) . . ?
C25 C24 Ti2 73.3(2) . . ?
C29 C24 Ti2 125.5(3) . . ?
C21 C25 C24 107.8(4) . . ?
C21 C25 C30 126.0(4) . . ?
C24 C25 C30 126.0(4) . . ?
C21 C25 Ti2 73.7(2) . . ?
C24 C25 Ti2 72.1(2) . . ?
C30 C25 Ti2 123.4(3) . . ?
C32 C31 C35 108.5(4) . . ?
C32 C31 C36 126.2(5) . . ?
C35 C31 C36 125.0(5) . . ?
C32 C31 Ti3 71.9(2) . . ?
C35 C31 Ti3 73.1(2) . . ?
C36 C31 Ti3 125.8(3) . . ?
C31 C32 C33 107.9(4) . . ?
C31 C32 C37 125.8(6) . . ?
C33 C32 C37 125.8(5) . . ?
C31 C32 Ti3 74.1(2) . . ?
C33 C32 Ti3 73.0(2) . . ?
C37 C32 Ti3 124.6(3) . . ?
C34 C33 C32 107.6(4) . . ?
C34 C33 C38 125.9(6) . . ?
C32 C33 C38 125.9(6) . . ?
C34 C33 Ti3 73.5(2) . . ?
C32 C33 Ti3 72.2(2) . . ?
C38 C33 Ti3 126.5(3) . . ?
C35 C34 C33 108.0(4) . . ?
C35 C34 C39 124.5(6) . . ?
C33 C34 C39 127.0(5) . . ?
C35 C34 Ti3 73.1(2) . . ?
C33 C34 Ti3 72.1(2) . . ?
C39 C34 Ti3 126.8(3) . . ?
C34 C35 C31 107.9(4) . . ?
C34 C35 C40 125.2(5) . . ?
C31 C35 C40 126.8(5) . . ?
C34 C35 Ti3 72.8(2) . . ?
C31 C35 Ti3 72.8(2) . . ?
C40 C35 Ti3 123.5(3) . . ?
Al1 C52 Al3 74.62(16) . . ?
O12 Al1 O1 107.09(13) . . ?
O12 Al1 C51 118.04(18) . . ?
O1 Al1 C51 113.96(18) . . ?
O12 Al1 C52 116.24(19) . . ?
O1 Al1 C52 94.36(19) . . ?
C51 Al1 C52 104.9(2) . . ?
O12 Al1 Al3 137.61(11) . . ?
O1 Al1 Al3 42.51(9) . . ?
C51 Al1 Al3 103.36(16) . . ?
C52 Al1 Al3 56.23(16) . . ?
O1 Al2 O23 100.78(12) . . ?
O1 Al2 C62 109.66(19) . . ?
O23 Al2 C62 114.44(18) . . ?
O1 Al2 C61 104.88(18) . . ?
O23 Al2 C61 116.70(17) . . ?
C62 Al2 C61 109.4(2) . . ?
O1 Al3 C72 122.4(2) . . ?
O1 Al3 C71 113.4(2) . . ?
C72 Al3 C71 112.6(3) . . ?
O1 Al3 C52 87.78(16) . . ?
C72 Al3 C52 109.4(3) . . ?
C71 Al3 C52 107.3(3) . . ?
O1 Al3 Al1 42.59(9) . . ?
C72 Al3 Al1 142.4(2) . . ?
C71 Al3 Al1 104.1(2) . . ?
C52 Al3 Al1 49.15(14) . . ?
Al3 O1 Al1 94.90(14) . . ?
Al3 O1 Al2 137.42(17) . . ?
Al1 O1 Al2 126.04(16) . . ?
Al1 O12 Ti2 122.32(14) . . ?
Al1 O12 Ti1 128.14(14) . . ?
Ti2 O12 Ti1 90.60(10) . . ?
Al2 O23 Ti2 126.03(14) . . ?
Al2 O23 Ti3 131.68(14) . . ?
Ti2 O23 Ti3 91.64(10) . . ?
O12 Ti1 C2 123.65(14) . . ?
O12 Ti1 C1 88.73(13) . . ?
C2 Ti1 C1 37.57(16) . . ?
O12 Ti1 C3 94.84(12) . . ?
C2 Ti1 C3 85.23(16) . . ?
C1 Ti1 C3 102.28(14) . . ?
O12 Ti1 C13 100.39(14) . . ?
C2 Ti1 C13 110.03(17) . . ?
C1 Ti1 C13 107.90(15) . . ?
C3 Ti1 C13 146.30(14) . . ?
O12 Ti1 C12 91.07(13) . . ?
C2 Ti1 C12 138.64(16) . . ?
C1 Ti1 C12 141.38(15) . . ?
C3 Ti1 C12 116.20(15) . . ?
C13 Ti1 C12 34.48(16) . . ?
O12 Ti1 C14 134.12(13) . . ?
C2 Ti1 C14 81.28(16) . . ?
C1 Ti1 C14 96.87(15) . . ?
C3 Ti1 C14 127.66(15) . . ?
C13 Ti1 C14 34.75(16) . . ?
C12 Ti1 C14 57.48(15) . . ?
O12 Ti1 C15 148.03(13) . . ?
C2 Ti1 C15 87.44(16) . . ?
C1 Ti1 C15 118.54(15) . . ?
C3 Ti1 C15 95.07(14) . . ?
C13 Ti1 C15 57.39(15) . . ?
C12 Ti1 C15 57.38(15) . . ?
C14 Ti1 C15 34.34(15) . . ?
O12 Ti1 C11 115.32(13) . . ?
C2 Ti1 C11 121.02(16) . . ?
C1 Ti1 C11 152.61(15) . . ?
C3 Ti1 C11 89.18(13) . . ?
C13 Ti1 C11 57.14(14) . . ?
C12 Ti1 C11 34.21(15) . . ?
C14 Ti1 C11 57.30(14) . . ?
C15 Ti1 C11 34.69(15) . . ?
O12 Ti1 Ti3 90.96(7) . . ?
C2 Ti1 Ti3 46.74(12) . . ?
C1 Ti1 Ti3 50.47(10) . . ?
C3 Ti1 Ti3 51.86(10) . . ?
C13 Ti1 Ti3 155.69(12) . . ?
C12 Ti1 Ti3 168.03(11) . . ?
C14 Ti1 Ti3 127.02(11) . . ?
C15 Ti1 Ti3 118.78(11) . . ?
C11 Ti1 Ti3 135.76(10) . . ?
O12 Ti1 Ti2 43.63(7) . . ?
C2 Ti1 Ti2 80.19(12) . . ?
C1 Ti1 Ti2 45.76(11) . . ?
C3 Ti1 Ti2 95.82(10) . . ?
C13 Ti1 Ti2 115.90(11) . . ?
C12 Ti1 Ti2 127.77(11) . . ?
C14 Ti1 Ti2 130.57(11) . . ?
C15 Ti1 Ti2 162.75(11) . . ?
C11 Ti1 Ti2 158.61(11) . . ?
Ti3 Ti1 Ti2 59.73(2) . . ?
O23 Ti2 O12 95.11(10) . . ?
O23 Ti2 C1 96.03(14) . . ?
O12 Ti2 C1 95.96(14) . . ?
O23 Ti2 C24 108.54(12) . . ?
O12 Ti2 C24 108.94(13) . . ?
C1 Ti2 C24 142.67(16) . . ?
O23 Ti2 C23 96.10(12) . . ?
O12 Ti2 C23 143.06(13) . . ?
C1 Ti2 C23 117.62(16) . . ?
C24 Ti2 C23 34.29(14) . . ?
O23 Ti2 C25 142.66(14) . . ?
O12 Ti2 C25 94.63(13) . . ?
C1 Ti2 C25 118.65(16) . . ?
C24 Ti2 C25 34.60(15) . . ?
C23 Ti2 C25 56.97(14) . . ?
O23 Ti2 C21 150.19(13) . . ?
O12 Ti2 C21 113.88(13) . . ?
C1 Ti2 C21 88.03(16) . . ?
C24 Ti2 C21 56.84(14) . . ?
C23 Ti2 C21 56.62(14) . . ?
C25 Ti2 C21 33.91(15) . . ?
O23 Ti2 C22 116.55(12) . . ?
O12 Ti2 C22 147.66(12) . . ?
C1 Ti2 C22 87.55(16) . . ?
C24 Ti2 C22 56.61(14) . . ?
C23 Ti2 C22 33.93(14) . . ?
C25 Ti2 C22 56.43(14) . . ?
C21 Ti2 C22 33.92(14) . . ?
O23 Ti2 Ti3 45.16(8) . . ?
O12 Ti2 Ti3 92.76(8) . . ?
C1 Ti2 Ti3 51.34(12) . . ?
C24 Ti2 Ti3 148.53(10) . . ?
C23 Ti2 Ti3 119.59(10) . . ?
C25 Ti2 Ti3 168.27(11) . . ?
C21 Ti2 Ti3 134.36(11) . . ?
C22 Ti2 Ti3 113.81(10) . . ?
O23 Ti2 Ti1 91.39(8) . . ?
O12 Ti2 Ti1 45.77(8) . . ?
C1 Ti2 Ti1 50.94(12) . . ?
C24 Ti2 Ti1 150.33(11) . . ?
C23 Ti2 Ti1 167.16(10) . . ?
C25 Ti2 Ti1 120.47(11) . . ?
C21 Ti2 Ti1 113.44(10) . . ?
C22 Ti2 Ti1 133.26(10) . . ?
Ti3 Ti2 Ti1 59.97(2) . . ?
O23 Ti3 C2 123.48(15) . . ?
O23 Ti3 C1 88.79(13) . . ?
C2 Ti3 C1 37.55(16) . . ?
O23 Ti3 C3 93.87(13) . . ?
C2 Ti3 C3 85.28(16) . . ?
C1 Ti3 C3 102.22(14) . . ?
O23 Ti3 C32 100.22(13) . . ?
C2 Ti3 C32 110.49(18) . . ?
C1 Ti3 C32 107.73(16) . . ?
C3 Ti3 C32 147.00(15) . . ?
O23 Ti3 C33 91.56(13) . . ?
C2 Ti3 C33 138.77(17) . . ?
C1 Ti3 C33 141.66(18) . . ?
C3 Ti3 C33 115.99(17) . . ?
C32 Ti3 C33 34.73(17) . . ?
O23 Ti3 C34 116.60(15) . . ?
C2 Ti3 C34 119.91(18) . . ?
C1 Ti3 C34 151.33(16) . . ?
C3 Ti3 C34 89.78(15) . . ?
C32 Ti3 C34 57.22(16) . . ?
C33 Ti3 C34 34.35(18) . . ?
O23 Ti3 C31 133.18(14) . . ?
C2 Ti3 C31 82.17(16) . . ?
C1 Ti3 C31 96.72(15) . . ?
C3 Ti3 C31 129.52(16) . . ?
C32 Ti3 C31 34.03(16) . . ?
C33 Ti3 C31 56.85(15) . . ?
C34 Ti3 C31 56.62(15) . . ?
O23 Ti3 C35 148.25(13) . . ?
C2 Ti3 C35 87.23(17) . . ?
C1 Ti3 C35 117.71(16) . . ?
C3 Ti3 C35 96.85(15) . . ?
C32 Ti3 C35 56.94(15) . . ?
C33 Ti3 C35 56.92(15) . . ?
C34 Ti3 C35 34.07(16) . . ?
C31 Ti3 C35 34.10(16) . . ?
O23 Ti3 Ti2 43.19(7) . . ?
C2 Ti3 Ti2 80.62(13) . . ?
C1 Ti3 Ti2 46.02(11) . . ?
C3 Ti3 Ti2 96.28(10) . . ?
C32 Ti3 Ti2 114.40(11) . . ?
C33 Ti3 Ti2 127.22(13) . . ?
C34 Ti3 Ti2 159.10(13) . . ?
C31 Ti3 Ti2 129.03(12) . . ?
C35 Ti3 Ti2 161.29(12) . . ?
O23 Ti3 Ti1 90.24(7) . . ?
C2 Ti3 Ti1 46.79(13) . . ?
C1 Ti3 Ti1 50.39(11) . . ?
C3 Ti3 Ti1 51.87(9) . . ?
C32 Ti3 Ti1 155.90(13) . . ?
C33 Ti3 Ti1 167.84(15) . . ?
C34 Ti3 Ti1 135.79(13) . . ?
C31 Ti3 Ti1 128.22(11) . . ?
C35 Ti3 Ti1 119.70(11) . . ?
Ti2 Ti3 Ti1 60.30(2) . . ?

loop_
_geom_bond_atom_site_label_1
_geom_bond_atom_site_label_2
_geom_bond_distance
_geom_bond_site_symmetry_2
_geom_bond_publ_flag
C1 C2 1.402(6) . ?
C1 Ti2 2.068(4) . ?
C1 Ti1 2.242(4) . ?
C1 Ti3 2.245(4) . ?
C2 Ti3 2.086(4) . ?
C2 Ti1 2.087(5) . ?
C3 Ti3 2.314(4) . ?
C3 Ti1 2.315(4) . ?
C11 C12 1.421(6) . ?
C11 C15 1.442(6) . ?
C11 C16 1.515(6) . ?
C11 Ti1 2.421(4) . ?
C12 C13 1.421(6) . ?
C12 C17 1.501(7) . ?
C12 Ti1 2.411(4) . ?
C13 C14 1.433(7) . ?
C13 C18 1.532(6) . ?
C13 Ti1 2.385(4) . ?
C14 C15 1.425(6) . ?
C14 C19 1.519(7) . ?
C14 Ti1 2.413(4) . ?
C15 C20 1.503(6) . ?
C15 Ti1 2.416(4) . ?
C21 C25 1.426(6) . ?
C21 C22 1.431(6) . ?
C21 C26 1.518(6) . ?
C21 Ti2 2.452(4) . ?
C22 C23 1.425(6) . ?
C22 C27 1.519(6) . ?
C22 Ti2 2.453(4) . ?
C23 C24 1.430(6) . ?
C23 C28 1.510(6) . ?
C23 Ti2 2.431(4) . ?
C24 C25 1.445(6) . ?
C24 C29 1.513(6) . ?
C24 Ti2 2.421(4) . ?
C25 C30 1.516(6) . ?
C25 Ti2 2.437(4) . ?
C31 C32 1.405(7) . ?
C31 C35 1.417(7) . ?
C31 C36 1.515(7) . ?
C31 Ti3 2.415(4) . ?
C32 C33 1.428(7) . ?
C32 C37 1.519(7) . ?
C32 Ti3 2.387(4) . ?
C33 C34 1.421(7) . ?
C33 C38 1.502(7) . ?
C33 Ti3 2.397(4) . ?
C34 C35 1.416(7) . ?
C34 C39 1.508(7) . ?
C34 Ti3 2.415(4) . ?
C35 C40 1.518(7) . ?
C35 Ti3 2.419(4) . ?
C51 Al1 1.980(5) . ?
C52 Al1 2.090(5) . ?
C52 Al3 2.297(6) . ?
C61 Al2 1.995(4) . ?
C62 Al2 1.977(5) . ?
C71 Al3 1.977(6) . ?
C72 Al3 1.964(6) . ?
Al1 O12 1.785(3) . ?
Al1 O1 1.810(3) . ?
Al1 Al3 2.6641(19) . ?
Al2 O1 1.824(3) . ?
Al2 O23 1.840(3) . ?
Al3 O1 1.807(3) . ?
O12 Ti2 1.979(3) . ?
O12 Ti1 2.055(3) . ?
O23 Ti2 1.952(2) . ?
O23 Ti3 2.023(3) . ?
Ti1 Ti3 2.8581(9) . ?
Ti1 Ti2 2.8677(11) . ?
Ti2 Ti3 2.8510(10) . ?
